data_7121558
loop_
_publ_author_name
'Yasukawa, Yuhei'
'Yoshinari, Nobuto'
'Konno, Takumi'

_publ_section_title
;
 Two-step chiral transfer from d-penicillamine to metallosupramolecular
 ionic crystals.
;
_journal_issue 39
_journal_name_full 'Chemical communications (Cambridge, England)'
_journal_page_first 5003
_journal_page_last 5006
_journal_paper_doi 10.1039/c8cc02619j
_journal_volume 54
_journal_year 2018
_chemical_absolute_configuration rm
_chemical_formula_moiety 'C24 H72 N12 O Rh4 S12 Zn4, C15 H27 N3 O6 Rh S3, 3(N O3), 20(H2 O)'
_chemical_formula_sum 'C39 H139 N18 O36 Rh5 S15 Zn4'
_chemical_formula_weight 2693.60
_space_group_crystal_system triclinic
_space_group_IT_number 1
_space_group_name_Hall 'P 1'
_space_group_name_H-M_alt 'P 1'
_symmetry_space_group_name_Hall 'P 1'
_symmetry_space_group_name_H-M 'P 1'
_atom_sites_solution_hydrogens geom
_audit_creation_method SHELXL-2014/7
_audit_update_record
;
2018-04-20 deposited with the CCDC.
2018-04-23 downloaded from the CCDC.
;
_cell_angle_alpha 95.771(15)
_cell_angle_beta 94.901(10)
_cell_angle_gamma 96.534(16)
_cell_formula_units_Z 1
_cell_length_a 13.279(9)
_cell_length_b 13.782(10)
_cell_length_c 14.450(10)
_cell_measurement_reflns_used 331
_cell_measurement_temperature 100(2)
_cell_measurement_theta_max 18.61
_cell_measurement_theta_min 3.11
_cell_volume 2601(3)
_computing_cell_refinement 'RAPID AUTO'
_computing_data_collection 'RAPID AUTO (Rigaku, ????)'
_computing_data_reduction 'RAPID AUTO'
_computing_molecular_graphics 'CrystalStructure 4.0'
_computing_publication_material 'CrystalStructure 4.0 (Rigaku, 2010)'
_computing_structure_refinement 'SHELXL-2014/7 (Sheldrick, 2014)'
_computing_structure_solution 'SHELXS97 (Sheldrick, 2008)'
_diffrn_ambient_temperature 100(2)
_diffrn_detector_area_resol_mean 10.000
_diffrn_measured_fraction_theta_full 0.995
_diffrn_measured_fraction_theta_max 0.987
_diffrn_measurement_device_type 'Rigaku R-AXIS VII'
_diffrn_measurement_method \w
_diffrn_radiation_type MoK\a
_diffrn_radiation_wavelength 0.71075
_diffrn_reflns_av_R_equivalents 0.0300
_diffrn_reflns_av_unetI/netI 0.0915
_diffrn_reflns_Laue_measured_fraction_full 0.995
_diffrn_reflns_Laue_measured_fraction_max 0.987
_diffrn_reflns_limit_h_max 17
_diffrn_reflns_limit_h_min -17
_diffrn_reflns_limit_k_max 17
_diffrn_reflns_limit_k_min -17
_diffrn_reflns_limit_l_max 18
_diffrn_reflns_limit_l_min -18
_diffrn_reflns_number 20849
_diffrn_reflns_point_group_measured_fraction_full 0.821
_diffrn_reflns_point_group_measured_fraction_max 0.781
_diffrn_reflns_theta_full 25.242
_diffrn_reflns_theta_max 27.485
_diffrn_reflns_theta_min 3.066
_exptl_absorpt_coefficient_mu 2.054
_exptl_absorpt_correction_T_max 1.0000
_exptl_absorpt_correction_T_min 0.7223
_exptl_absorpt_correction_type multi-scan
_exptl_absorpt_process_details 'ABSCOR (Rigaku, 1995)'
_exptl_crystal_colour yellow
_exptl_crystal_density_diffrn 1.719
_exptl_crystal_description block
_exptl_crystal_F_000 1372
_exptl_crystal_size_max 0.100
_exptl_crystal_size_mid 0.100
_exptl_crystal_size_min 0.100
_refine_diff_density_max 1.263
_refine_diff_density_min -1.551
_refine_diff_density_rms 0.160
_refine_ls_abs_structure_details
;
 Flack x determined using 3939 quotients [(I+)-(I-)]/[(I+)+(I-)]
 (Parsons, Flack and Wagner, Acta Cryst. B69 (2013) 249-259).
;
_refine_ls_abs_structure_Flack 0.053(13)
_refine_ls_extinction_method none
_refine_ls_goodness_of_fit_ref 1.022
_refine_ls_hydrogen_treatment constr
_refine_ls_matrix_type full
_refine_ls_number_parameters 894
_refine_ls_number_reflns 18623
_refine_ls_number_restraints 53
_refine_ls_restrained_S_all 1.023
_refine_ls_R_factor_all 0.1196
_refine_ls_R_factor_gt 0.0850
_refine_ls_shift/su_max 0.000
_refine_ls_shift/su_mean 0.000
_refine_ls_structure_factor_coef Fsqd
_refine_ls_weighting_details 'w=1/[\s^2^(Fo^2^)+(0.1260P)^2^+11.6685P] where P=(Fo^2^+2Fc^2^)/3'
_refine_ls_weighting_scheme calc
_refine_ls_wR_factor_gt 0.2126
_refine_ls_wR_factor_ref 0.2410
_reflns_Friedel_coverage 0.582
_reflns_Friedel_fraction_full 0.648
_reflns_Friedel_fraction_max 0.574
_reflns_number_gt 13233
_reflns_number_total 18623
_reflns_threshold_expression 'I > 2\s(I)'
_cod_data_source_file c8cc02619j2.cif
_cod_data_source_block 4
_cod_depositor_comments 'Adding full bibliography for 7121557--7121558.cif.'
_cod_original_cell_volume 2602(3)
_cod_database_code 7121558
_shelx_shelxl_version_number 2014/7
_shelx_space_group_comment
;
The symmetry employed for this shelxl refinement is uniquely defined
by the following loop, which should always be used as a source of
symmetry information in preference to the above space-group names.
They are only intended as comments.
;
_shelx_estimated_absorpt_t_min 0.821
_shelx_estimated_absorpt_t_max 0.821

loop_
_space_group_symop_operation_xyz
'x, y, z'

loop_
_atom_site_label
_atom_site_type_symbol
_atom_site_fract_x
_atom_site_fract_y
_atom_site_fract_z
_atom_site_U_iso_or_equiv
_atom_site_adp_type
_atom_site_occupancy
_atom_site_site_symmetry_order
_atom_site_calc_flag
_atom_site_refinement_flags_posn
_atom_site_refinement_flags_adp
Rh1 Rh 0.75872(11) 0.58086(10) 0.90469(9) 0.0465(4) Uani 1 1 d . .
Rh2 Rh 0.51347(16) 0.3362(2) 0.61020(13) 0.1004(9) Uani 1 1 d . .
Rh3 Rh 0.46350(14) -0.0594(2) 0.30102(12) 0.0849(7) Uani 1 1 d . .
Rh4 Rh 0.13065(11) -0.01408(11) 0.61234(9) 0.0496(4) Uani 1 1 d . .
Rh5 Rh 0.13546(12) 0.26617(13) 0.26485(10) 0.0607(5) Uani 1 1 d . .
Zn1 Zn 0.21324(16) 0.03461(19) 0.37036(13) 0.0546(6) Uani 1 1 d . .
Zn2 Zn 0.39568(18) 0.0683(2) 0.53168(15) 0.0706(8) Uani 1 1 d . .
Zn3 Zn 0.23786(17) 0.22714(18) 0.51558(14) 0.0565(6) Uani 1 1 d . .
Zn4 Zn 0.39772(17) 0.2056(2) 0.36520(15) 0.0702(8) Uani 1 1 d . .
S1 S 0.8139(7) 0.4550(5) 0.8121(4) 0.092(2) Uani 1 1 d . .
S2 S 0.6239(7) 0.4813(5) 0.9507(4) 0.097(3) Uani 1 1 d . .
S3 S 0.6602(4) 0.6299(4) 0.7822(4) 0.0644(14) Uani 1 1 d . .
S4 S 0.4620(5) 0.1837(7) 0.6568(4) 0.090(2) Uani 1 1 d . .
S5 S 0.3484(5) 0.3712(6) 0.5650(4) 0.084(2) Uani 1 1 d . .
S6 S 0.5458(5) 0.2791(9) 0.4587(4) 0.118(4) Uani 1 1 d . .
S7 S 0.5248(5) 0.0070(8) 0.4515(4) 0.102(3) Uani 1 1 d . .
S8 S 0.2962(4) -0.1032(5) 0.3338(4) 0.0704(16) Uani 1 1 d . .
S9 S 0.4354(4) 0.0915(6) 0.2469(3) 0.0738(18) Uani 1 1 d . .
S10 S 0.1857(4) 0.1542(4) 0.6459(3) 0.0549(12) Uani 1 1 d . .
S11 S 0.2916(4) -0.0582(5) 0.5863(4) 0.0645(14) Uani 1 1 d . .
S12 S 0.0774(4) -0.0056(4) 0.4557(3) 0.0565(12) Uani 1 1 d . .
S13 S 0.3062(5) 0.3267(5) 0.3106(4) 0.0752(18) Uani 1 1 d . .
S14 S 0.0971(4) 0.2604(4) 0.4188(3) 0.0594(13) Uani 1 1 d . .
S15 S 0.1575(4) 0.1013(4) 0.2357(3) 0.0595(13) Uani 1 1 d . .
O1 O 0.3094(10) 0.1347(12) 0.4465(9) 0.059(4) Uani 1 1 d . .
O2 O 0.9409(18) 0.4064(18) 1.1216(14) 0.104(7) Uani 1 1 d . .
O3 O 1.085(2) 0.444(2) 1.0539(14) 0.124(8) Uani 1 1 d . .
O4 O 0.595(2) 0.807(3) 1.090(2) 0.163(15) Uani 1 1 d . .
O5 O 0.606(3) 0.716(4) 1.209(2) 0.23(2) Uani 1 1 d . .
O6 O 1.0002(18) 0.7842(18) 0.7585(16) 0.112(7) Uani 1 1 d . .
O7 O 0.909(3) 0.9144(14) 0.7787(14) 0.152(13) Uani 1 1 d . .
N1 N 0.8516(17) 0.5315(14) 1.0123(12) 0.071(5) Uani 1 1 d . .
H1 H 0.8789 0.5842 1.0534 0.086 Uiso 1 1 calc R U
H1A H 0.8118 0.4907 1.0438 0.086 Uiso 1 1 calc R U
N2 N 0.7076(15) 0.6866(13) 0.9959(14) 0.069(5) Uani 1 1 d . .
H2 H 0.7620 0.7297 1.0223 0.083 Uiso 1 1 calc R U
H2A H 0.6652 0.7208 0.9628 0.083 Uiso 1 1 calc R U
N3 N 0.8786(13) 0.6804(16) 0.8670(12) 0.072(5) Uani 1 1 d . .
H3 H 0.9182 0.7091 0.9193 0.086 Uiso 1 1 calc R U
H3A H 0.9184 0.6472 0.8299 0.086 Uiso 1 1 calc R U
N4 N 0.6649(17) 0.310(3) 0.6567(17) 0.146(12) Uani 1 1 d . U
H4 H 0.7052 0.3180 0.6095 0.175 Uiso 1 1 calc R U
H4A H 0.6900 0.3556 0.7054 0.175 Uiso 1 1 calc R U
N5 N 0.486(2) 0.392(2) 0.7432(13) 0.120(12) Uani 1 1 d . .
H5 H 0.4631 0.3409 0.7748 0.145 Uiso 1 1 calc R U
H5A H 0.5456 0.4217 0.7745 0.145 Uiso 1 1 calc R U
N6 N 0.568(2) 0.476(2) 0.5727(16) 0.127(12) Uani 1 1 d . .
H6 H 0.5132 0.5085 0.5589 0.152 Uiso 1 1 calc R U
H6A H 0.6056 0.5111 0.6231 0.152 Uiso 1 1 calc R U
N7 N 0.503(2) -0.187(3) 0.3487(15) 0.132(12) Uani 1 1 d . .
H7 H 0.4457 -0.2232 0.3633 0.159 Uiso 1 1 calc R U
H7A H 0.5285 -0.2231 0.3019 0.159 Uiso 1 1 calc R U
N8 N 0.4190(18) -0.1254(18) 0.1672(11) 0.082(6) Uani 1 1 d . .
H8 H 0.4117 -0.0785 0.1279 0.098 Uiso 1 1 calc R U
H8A H 0.4676 -0.1619 0.1473 0.098 Uiso 1 1 calc R U
N9 N 0.6079(13) -0.034(2) 0.2570(12) 0.105(10) Uani 1 1 d . .
H9 H 0.6540 -0.0167 0.3080 0.126 Uiso 1 1 calc R U
H9A H 0.6235 -0.0902 0.2265 0.126 Uiso 1 1 calc R U
N10 N -0.0114(13) 0.0230(13) 0.6468(11) 0.058(4) Uani 1 1 d . .
H10 H -0.0533 0.0207 0.5932 0.070 Uiso 1 1 calc R U
H10A H -0.0393 -0.0228 0.6815 0.070 Uiso 1 1 calc R U
N11 N 0.1717(12) -0.0340(12) 0.7516(10) 0.053(4) Uani 1 1 d . .
H11 H 0.1896 0.0259 0.7852 0.064 Uiso 1 1 calc R U
H11A H 0.1168 -0.0641 0.7756 0.064 Uiso 1 1 calc R U
N12 N 0.0738(15) -0.1644(13) 0.5874(12) 0.067(5) Uani 1 1 d . .
H12 H 0.1259 -0.2004 0.5773 0.080 Uiso 1 1 calc R U
H12A H 0.0449 -0.1837 0.6386 0.080 Uiso 1 1 calc R U
N13 N 0.1704(14) 0.2829(15) 0.1296(11) 0.067(5) Uani 1 1 d . .
H13 H 0.1332 0.2343 0.0894 0.080 Uiso 1 1 calc R U
H13A H 0.1528 0.3414 0.1138 0.080 Uiso 1 1 calc R U
N14 N 0.1057(17) 0.4080(15) 0.2831(15) 0.082(6) Uani 1 1 d . .
H14 H 0.1653 0.4487 0.2875 0.098 Uiso 1 1 calc R U
H14A H 0.0661 0.4207 0.2322 0.098 Uiso 1 1 calc R U
N15 N -0.0183(13) 0.2186(16) 0.2230(14) 0.079(6) Uani 1 1 d D .
H15 H -0.0527 0.2196 0.2749 0.094 Uiso 1 1 calc R U
H15A H -0.0429 0.2625 0.1867 0.094 Uiso 1 1 calc R U
C1 C 0.888(3) 0.389(2) 0.900(2) 0.103(9) Uani 1 1 d . U
C2 C 0.936(2) 0.479(2) 0.9784(17) 0.085(8) Uani 1 1 d . .
H2B H 0.9871 0.5247 0.9521 0.102 Uiso 1 1 calc R U
C3 C 0.987(3) 0.433(3) 1.061(3) 0.105(11) Uani 1 1 d . .
C4 C 0.810(4) 0.311(2) 0.939(2) 0.133(14) Uani 1 1 d . U
H4B H 0.7595 0.3453 0.9703 0.199 Uiso 1 1 calc R U
H4C H 0.7755 0.2647 0.8868 0.199 Uiso 1 1 calc R U
H4D H 0.8466 0.2751 0.9833 0.199 Uiso 1 1 calc R U
C5 C 0.962(4) 0.343(4) 0.854(3) 0.18(2) Uani 1 1 d . .
H5B H 1.0090 0.3932 0.8311 0.266 Uiso 1 1 calc R U
H5C H 0.9997 0.3076 0.8981 0.266 Uiso 1 1 calc R U
H5D H 0.9285 0.2972 0.8016 0.266 Uiso 1 1 calc R U
C6 C 0.569(3) 0.568(3) 1.030(2) 0.122(13) Uani 1 1 d . .
C7 C 0.653(2) 0.645(2) 1.0714(17) 0.082(8) Uani 1 1 d . .
H7B H 0.7022 0.6151 1.1126 0.098 Uiso 1 1 calc R U
C8 C 0.616(3) 0.740(5) 1.132(3) 0.16(2) Uani 1 1 d . .
C9 C 0.528(6) 0.507(6) 1.111(3) 0.35(7) Uani 1 1 d . .
H9B H 0.5850 0.4829 1.1457 0.524 Uiso 1 1 calc R U
H9C H 0.4952 0.5506 1.1546 0.524 Uiso 1 1 calc R U
H9D H 0.4783 0.4518 1.0837 0.524 Uiso 1 1 calc R U
C10 C 0.490(2) 0.605(5) 0.979(4) 0.23(4) Uani 1 1 d . .
H10B H 0.4371 0.5505 0.9536 0.346 Uiso 1 1 calc R U
H10C H 0.4596 0.6524 1.0198 0.346 Uiso 1 1 calc R U
H10D H 0.5165 0.6373 0.9271 0.346 Uiso 1 1 calc R U
C11 C 0.754(2) 0.720(2) 0.7376(17) 0.088(8) Uani 1 1 d . .
C12 C 0.835(2) 0.7572(15) 0.8162(14) 0.073(7) Uani 1 1 d . .
H12B H 0.8021 0.7976 0.8632 0.087 Uiso 1 1 calc R U
C13 C 0.926(2) 0.828(2) 0.7863(13) 0.077(7) Uani 1 1 d . U
C14 C 0.798(3) 0.670(2) 0.6543(16) 0.095(9) Uani 1 1 d . .
H14B H 0.7433 0.6461 0.6045 0.143 Uiso 1 1 calc R U
H14C H 0.8484 0.7164 0.6312 0.143 Uiso 1 1 calc R U
H14D H 0.8308 0.6136 0.6737 0.143 Uiso 1 1 calc R U
C15 C 0.691(3) 0.798(3) 0.699(3) 0.16(2) Uani 1 1 d . .
H15B H 0.6405 0.7660 0.6490 0.244 Uiso 1 1 calc R U
H15C H 0.6566 0.8284 0.7498 0.244 Uiso 1 1 calc R U
H15D H 0.7369 0.8479 0.6752 0.244 Uiso 1 1 calc R U
C16 C 0.580(3) 0.146(4) 0.696(3) 0.162(17) Uani 1 1 d D U
H16 H 0.5795 0.1356 0.7627 0.194 Uiso 1 1 calc R U
H16A H 0.5863 0.0814 0.6609 0.194 Uiso 1 1 calc R U
C17 C 0.672(5) 0.214(5) 0.686(6) 0.23(2) Uani 1 1 d D U
H17 H 0.7135 0.2236 0.7468 0.271 Uiso 1 1 calc R U
H17A H 0.7114 0.1793 0.6407 0.271 Uiso 1 1 calc R U
C18 C 0.3089(18) 0.4085(18) 0.6837(14) 0.069(6) Uani 1 1 d . .
H18 H 0.2543 0.4516 0.6791 0.083 Uiso 1 1 calc R U
H18A H 0.2836 0.3500 0.7134 0.083 Uiso 1 1 calc R U
C19 C 0.407(2) 0.465(2) 0.742(2) 0.091(8) Uani 1 1 d . U
H19 H 0.4329 0.5238 0.7124 0.109 Uiso 1 1 calc R U
H19A H 0.3929 0.4871 0.8065 0.109 Uiso 1 1 calc R U
C20 C 0.570(3) 0.396(3) 0.416(2) 0.120(11) Uani 1 1 d . U
H20 H 0.6138 0.3906 0.3635 0.143 Uiso 1 1 calc R U
H20A H 0.5055 0.4179 0.3919 0.143 Uiso 1 1 calc R U
C21 C 0.626(3) 0.474(4) 0.4972(19) 0.16(2) Uani 1 1 d . .
H21 H 0.6944 0.4567 0.5165 0.188 Uiso 1 1 calc R U
H21A H 0.6349 0.5403 0.4751 0.188 Uiso 1 1 calc R U
C22 C 0.540(3) -0.110(3) 0.499(2) 0.113(12) Uani 1 1 d . .
H22 H 0.5893 -0.0986 0.5558 0.136 Uiso 1 1 calc R U
H22A H 0.4737 -0.1399 0.5167 0.136 Uiso 1 1 calc R U
C23 C 0.575(3) -0.171(4) 0.428(2) 0.16(2) Uani 1 1 d . .
H23 H 0.5867 -0.2348 0.4511 0.194 Uiso 1 1 calc R U
H23A H 0.6412 -0.1399 0.4111 0.194 Uiso 1 1 calc R U
C24 C 0.243(2) -0.144(2) 0.2139(16) 0.078(7) Uani 1 1 d . .
H24 H 0.1812 -0.1914 0.2134 0.094 Uiso 1 1 calc R U
H24A H 0.2240 -0.0870 0.1825 0.094 Uiso 1 1 calc R U
C25 C 0.320(3) -0.190(2) 0.1654(19) 0.099(9) Uani 1 1 d . .
H25 H 0.2930 -0.2102 0.0994 0.118 Uiso 1 1 calc R U
H25A H 0.3332 -0.2501 0.1942 0.118 Uiso 1 1 calc R U
C26 C 0.5727(17) 0.128(3) 0.2311(17) 0.093(10) Uani 1 1 d . .
H26 H 0.5779 0.1806 0.1890 0.112 Uiso 1 1 calc R U
H26A H 0.6101 0.1548 0.2923 0.112 Uiso 1 1 calc R U
C27 C 0.617(2) 0.047(3) 0.1928(19) 0.128(15) Uani 1 1 d . .
H27 H 0.6902 0.0669 0.1860 0.153 Uiso 1 1 calc R U
H27A H 0.5827 0.0221 0.1301 0.153 Uiso 1 1 calc R U
C28 C 0.0638(15) 0.1987(13) 0.6575(16) 0.055(5) Uani 1 1 d . .
H28 H 0.0732 0.2617 0.6986 0.066 Uiso 1 1 calc R U
H28A H 0.0327 0.2103 0.5955 0.066 Uiso 1 1 calc R U
C29 C -0.0065(17) 0.1215(15) 0.6997(15) 0.061(5) Uani 1 1 d . .
H29 H 0.0191 0.1185 0.7656 0.073 Uiso 1 1 calc R U
H29A H -0.0759 0.1415 0.6988 0.073 Uiso 1 1 calc R U
C30 C 0.3428(16) -0.055(2) 0.7100(13) 0.069(6) Uani 1 1 d . .
H30 H 0.3991 -0.0957 0.7151 0.083 Uiso 1 1 calc R U
H30A H 0.3693 0.0136 0.7360 0.083 Uiso 1 1 calc R U
C31 C 0.2573(18) -0.093(2) 0.7623(15) 0.071(6) Uani 1 1 d . .
H31 H 0.2338 -0.1627 0.7381 0.085 Uiso 1 1 calc R U
H31A H 0.2814 -0.0910 0.8294 0.085 Uiso 1 1 calc R U
C32 C 0.0440(18) -0.1390(15) 0.4212(14) 0.062(5) Uani 1 1 d . .
H32 H -0.0064 -0.1511 0.3653 0.074 Uiso 1 1 calc R U
H32A H 0.1054 -0.1698 0.4064 0.074 Uiso 1 1 calc R U
C33 C -0.002(2) -0.182(2) 0.5061(16) 0.090(9) Uani 1 1 d . .
H33 H -0.0635 -0.1513 0.5203 0.108 Uiso 1 1 calc R U
H33A H -0.0226 -0.2540 0.4908 0.108 Uiso 1 1 calc R U
C34 C 0.340(3) 0.355(3) 0.1989(17) 0.104(9) Uani 1 1 d . U
H34 H 0.3242 0.4217 0.1891 0.125 Uiso 1 1 calc R U
H34A H 0.4141 0.3537 0.1964 0.125 Uiso 1 1 calc R U
C35 C 0.281(2) 0.280(3) 0.1196(17) 0.100(10) Uani 1 1 d . .
H35 H 0.2977 0.2978 0.0576 0.120 Uiso 1 1 calc R U
H35A H 0.2992 0.2127 0.1260 0.120 Uiso 1 1 calc R U
C36 C 0.1010(19) 0.3925(17) 0.4488(16) 0.070(6) Uani 1 1 d . .
H36 H 0.0626 0.4065 0.5034 0.084 Uiso 1 1 calc R U
H36A H 0.1722 0.4237 0.4639 0.084 Uiso 1 1 calc R U
C37 C 0.054(3) 0.429(3) 0.3667(19) 0.117(12) Uani 1 1 d . .
H37 H 0.0541 0.5007 0.3794 0.140 Uiso 1 1 calc R U
H37A H -0.0177 0.3984 0.3547 0.140 Uiso 1 1 calc R U
C38 C 0.0205(19) 0.051(2) 0.2182(18) 0.086(8) Uani 1 1 d . .
H38 H 0.0120 -0.0130 0.1787 0.104 Uiso 1 1 calc R U
H38A H -0.0045 0.0399 0.2793 0.104 Uiso 1 1 calc R U
C39 C -0.041(2) 0.1214(19) 0.1718(19) 0.097(9) Uani 1 1 d D U
H39 H -0.0239 0.1240 0.1066 0.117 Uiso 1 1 calc R U
H39A H -0.1143 0.0984 0.1703 0.117 Uiso 1 1 calc R U
N16 N 0.807(2) 0.038(2) 0.450(2) 0.102(7) Uiso 1 1 d . .
O8 O 0.8360(19) 0.1102(18) 0.5163(18) 0.122(7) Uiso 1 1 d . .
O9 O 0.788(2) 0.0774(17) 0.373(2) 0.131(8) Uiso 1 1 d D .
O10 O 0.804(3) -0.042(3) 0.459(3) 0.166(11) Uiso 1 1 d . .
N17 N 0.2841(19) 0.2234(18) 0.8779(17) 0.089(6) Uiso 1 1 d . .
O11 O 0.3700(18) 0.2824(16) 0.8836(16) 0.107(6) Uiso 1 1 d . .
O12 O 0.2971(18) 0.1389(17) 0.8788(16) 0.110(6) Uiso 1 1 d . .
O13 O 0.198(2) 0.2566(18) 0.8711(18) 0.123(7) Uiso 1 1 d . .
N18 N 0.303(4) 0.617(3) 0.413(4) 0.24(3) Uiso 1 1 d D .
O14 O 0.397(5) 0.618(9) 0.433(7) 0.59(9) Uiso 1 1 d D .
O15 O 0.260(5) 0.602(5) 0.331(4) 0.29(3) Uiso 1 1 d D .
O16 O 0.251(8) 0.635(9) 0.484(5) 0.54(8) Uiso 1 1 d D .
O17 O 0.584(3) 0.307(3) 1.088(3) 0.189(14) Uiso 1 1 d . .
O18 O 0.079(2) 0.1289(19) 0.9692(19) 0.127(8) Uiso 1 1 d . .
O19 O 0.832(2) 0.305(2) 0.523(2) 0.154(10) Uiso 1 1 d . .
O20 O 0.814(3) 0.2565(18) 0.344(2) 0.159(10) Uiso 1 1 d D .
O21 O 0.961(2) 0.458(2) 0.644(2) 0.143(9) Uiso 1 1 d . .
O22 O 0.763(3) 0.366(3) 0.198(3) 0.207(15) Uiso 1 1 d . .
O23 O 0.168(2) 0.949(2) 0.987(2) 0.149(9) Uiso 1 1 d . .
O24 O 0.820(2) 0.877(2) 0.253(2) 0.145(9) Uiso 1 1 d . .
O25 O 0.3791(17) 0.9769(15) 1.0018(16) 0.104(6) Uiso 1 1 d . .
O26 O 0.872(3) 0.031(2) 0.925(2) 0.155(10) Uiso 1 1 d . .
O27 O 0.840(3) 0.878(3) 0.064(3) 0.210(16) Uiso 1 1 d . .
O28 O 0.240(3) 0.469(3) 0.934(3) 0.170(11) Uiso 1 1 d . .
O29 O 0.533(3) 0.872(3) 0.932(3) 0.174(12) Uiso 1 1 d . .
O30 O 0.437(2) 0.734(2) 0.777(2) 0.145(9) Uiso 1 1 d . .
O31 O 0.508(3) 0.160(3) 0.963(3) 0.188(13) Uiso 1 1 d . .
O32 O 0.642(4) 0.039(4) 0.892(4) 0.26(2) Uiso 1 1 d . .
O33 O 0.249(4) 0.633(3) 0.839(3) 0.217(17) Uiso 1 1 d . .
O34 O 0.112(4) 0.610(4) 0.674(4) 0.25(2) Uiso 1 1 d . .
O35 O 0.956(6) 0.657(5) 0.212(5) 0.33(3) Uiso 1 1 d . .
O36 O 0.785(6) 0.547(6) 0.317(6) 0.37(4) Uiso 1 1 d . .

loop_
_atom_site_aniso_label
_atom_site_aniso_U_11
_atom_site_aniso_U_22
_atom_site_aniso_U_33
_atom_site_aniso_U_23
_atom_site_aniso_U_13
_atom_site_aniso_U_12
Rh1 0.0589(9) 0.0465(7) 0.0373(7) 0.0133(6) 0.0083(6) 0.0095(7)
Rh2 0.0635(12) 0.176(2) 0.0430(9) 0.0197(12) -0.0065(8) -0.0625(14)
Rh3 0.0522(10) 0.177(2) 0.0362(9) 0.0294(11) 0.0136(7) 0.0383(12)
Rh4 0.0486(8) 0.0691(10) 0.0317(7) 0.0119(6) 0.0105(6) -0.0004(7)
Rh5 0.0505(9) 0.0919(12) 0.0384(8) 0.0223(8) 0.0006(6) -0.0072(8)
Zn1 0.0393(11) 0.0971(17) 0.0270(10) 0.0122(10) 0.0071(8) -0.0014(11)
Zn2 0.0425(13) 0.138(2) 0.0330(12) 0.0227(13) 0.0028(9) 0.0056(14)
Zn3 0.0463(13) 0.0862(16) 0.0330(11) 0.0160(10) 0.0051(9) -0.0178(11)
Zn4 0.0381(12) 0.133(2) 0.0338(11) 0.0218(13) 0.0034(9) -0.0231(13)
S1 0.151(7) 0.083(4) 0.043(3) -0.006(3) -0.009(4) 0.047(4)
S2 0.124(6) 0.094(5) 0.058(4) 0.035(3) -0.014(4) -0.052(4)
S3 0.066(3) 0.072(3) 0.061(3) 0.032(3) 0.005(3) 0.008(3)
S4 0.062(4) 0.169(7) 0.032(3) 0.015(3) -0.001(2) -0.011(4)
S5 0.080(4) 0.118(5) 0.042(3) 0.025(3) -0.002(3) -0.051(4)
S6 0.054(4) 0.232(10) 0.047(3) 0.019(5) -0.002(3) -0.062(5)
S7 0.047(3) 0.230(9) 0.040(3) 0.033(4) 0.006(2) 0.043(4)
S8 0.055(3) 0.121(5) 0.042(3) 0.019(3) 0.014(2) 0.024(3)
S9 0.038(3) 0.152(6) 0.035(3) 0.028(3) 0.0089(19) 0.009(3)
S10 0.055(3) 0.074(3) 0.034(2) 0.014(2) 0.0099(19) -0.012(2)
S11 0.055(3) 0.103(4) 0.040(3) 0.017(3) 0.011(2) 0.016(3)
S12 0.045(3) 0.091(4) 0.033(2) 0.014(2) 0.0062(19) -0.004(2)
S13 0.063(3) 0.115(5) 0.040(3) 0.030(3) 0.000(2) -0.037(3)
S14 0.051(3) 0.083(3) 0.043(3) 0.018(2) 0.006(2) -0.007(3)
S15 0.045(3) 0.097(4) 0.033(2) 0.014(2) -0.0034(19) -0.007(3)
O1 0.038(7) 0.103(10) 0.038(7) 0.020(7) 0.011(5) -0.002(7)
O2 0.113(16) 0.149(18) 0.061(11) 0.026(12) -0.002(11) 0.063(14)
O3 0.14(2) 0.18(2) 0.070(13) 0.047(13) 0.005(13) 0.071(18)
O4 0.12(2) 0.29(4) 0.080(17) -0.05(2) -0.004(15) 0.09(3)
O5 0.20(3) 0.42(6) 0.066(17) -0.05(3) 0.050(19) 0.08(4)
O6 0.111(16) 0.142(18) 0.094(15) 0.048(13) 0.044(13) 0.001(14)
O7 0.31(4) 0.061(11) 0.078(13) -0.007(9) 0.106(18) -0.070(16)
N1 0.108(16) 0.069(11) 0.039(9) 0.009(8) 0.000(9) 0.022(11)
N2 0.072(12) 0.068(11) 0.067(12) -0.016(9) 0.026(10) 0.014(10)
N3 0.043(10) 0.122(16) 0.049(10) 0.023(10) 0.017(8) -0.022(10)
N4 0.050(13) 0.30(3) 0.068(15) 0.04(2) -0.023(11) -0.046(19)
N5 0.12(2) 0.18(3) 0.035(10) 0.021(13) -0.011(12) -0.09(2)
N6 0.097(18) 0.19(3) 0.069(14) 0.039(16) -0.001(13) -0.085(19)
N7 0.101(19) 0.27(4) 0.044(12) 0.057(17) 0.025(12) 0.07(2)
N8 0.096(16) 0.129(17) 0.028(9) 0.021(10) 0.016(9) 0.024(14)
N9 0.032(9) 0.26(3) 0.031(9) 0.011(14) 0.012(7) 0.022(14)
N10 0.051(10) 0.073(11) 0.047(9) 0.016(8) 0.008(7) -0.019(8)
N11 0.050(9) 0.072(10) 0.035(8) 0.001(7) 0.009(7) -0.001(8)
N12 0.078(13) 0.073(11) 0.050(10) 0.011(8) 0.016(9) 0.003(10)
N13 0.069(12) 0.094(13) 0.036(8) 0.017(8) -0.010(8) 0.008(10)
N14 0.085(15) 0.087(14) 0.078(14) 0.032(11) 0.016(11) 0.008(11)
N15 0.039(10) 0.121(17) 0.070(12) 0.022(12) -0.009(8) -0.018(10)
C1 0.13(3) 0.11(2) 0.065(17) -0.019(14) -0.029(17) 0.051(18)
C2 0.11(2) 0.100(18) 0.055(14) 0.006(12) 0.007(13) 0.070(17)
C3 0.08(2) 0.15(3) 0.10(2) 0.02(2) 0.013(18) 0.07(2)
C4 0.26(4) 0.063(15) 0.072(18) 0.000(13) -0.02(2) 0.054(19)
C5 0.25(6) 0.22(5) 0.09(3) 0.01(3) -0.01(3) 0.17(5)
C6 0.11(3) 0.20(4) 0.052(15) 0.03(2) 0.035(16) -0.04(3)
C7 0.10(2) 0.106(19) 0.050(13) 0.013(13) 0.048(13) 0.018(16)
C8 0.12(3) 0.30(7) 0.05(2) -0.03(3) -0.02(2) 0.09(4)
C9 0.36(10) 0.51(12) 0.08(3) 0.02(5) 0.01(4) -0.36(10)
C10 0.039(17) 0.45(10) 0.16(4) -0.13(6) 0.01(2) 0.01(3)
C11 0.13(2) 0.100(19) 0.049(14) 0.032(13) 0.027(14) 0.028(17)
C12 0.13(2) 0.052(11) 0.032(10) 0.006(9) 0.015(12) 0.007(13)
C13 0.108(17) 0.097(16) 0.022(9) 0.011(10) 0.020(10) -0.013(13)
C14 0.15(3) 0.086(17) 0.043(13) 0.012(12) 0.009(15) -0.022(17)
C15 0.17(4) 0.10(2) 0.22(5) 0.12(3) -0.05(3) -0.01(2)
C16 0.08(2) 0.27(4) 0.13(3) 0.05(3) -0.05(2) 0.01(2)
C17 0.18(3) 0.25(3) 0.24(3) 0.05(2) 0.03(2) 0.00(2)
C18 0.067(14) 0.089(15) 0.044(11) 0.007(10) 0.016(10) -0.027(12)
C19 0.091(16) 0.108(16) 0.064(14) -0.003(13) -0.001(12) -0.008(14)
C20 0.107(18) 0.17(2) 0.073(15) 0.018(15) 0.027(14) -0.057(16)
C21 0.16(4) 0.24(4) 0.042(14) 0.00(2) 0.014(18) -0.11(3)
C22 0.09(2) 0.20(3) 0.071(19) 0.07(2) 0.005(15) 0.05(2)
C23 0.13(3) 0.34(7) 0.049(17) 0.05(3) 0.019(18) 0.10(4)
C24 0.071(16) 0.12(2) 0.049(13) 0.021(13) 0.025(11) 0.024(15)
C25 0.13(3) 0.11(2) 0.054(15) 0.019(14) 0.003(16) 0.02(2)
C26 0.037(12) 0.18(3) 0.055(14) 0.039(17) 0.007(10) -0.020(15)
C27 0.09(2) 0.27(5) 0.049(15) 0.05(2) 0.035(14) 0.07(3)
C28 0.053(12) 0.036(9) 0.083(14) 0.024(9) 0.017(10) 0.010(8)
C29 0.062(13) 0.064(13) 0.059(13) 0.007(10) 0.021(10) 0.006(10)
C30 0.052(12) 0.124(19) 0.033(10) 0.019(11) 0.001(9) 0.010(12)
C31 0.071(15) 0.104(17) 0.048(12) 0.031(12) 0.009(10) 0.030(13)
C32 0.076(15) 0.069(12) 0.039(10) 0.001(9) 0.022(10) -0.004(11)
C33 0.10(2) 0.11(2) 0.052(13) 0.036(13) 0.006(13) -0.036(16)
C34 0.114(18) 0.16(2) 0.042(11) 0.036(13) 0.019(12) -0.013(16)
C35 0.078(18) 0.18(3) 0.045(13) 0.022(16) 0.029(12) -0.018(19)
C36 0.062(14) 0.087(16) 0.051(12) -0.004(11) -0.007(10) -0.009(12)
C37 0.19(4) 0.11(2) 0.051(15) 0.026(15) 0.036(19) 0.01(2)
C38 0.071(16) 0.111(19) 0.068(15) 0.044(14) -0.032(12) -0.028(14)
C39 0.098(17) 0.128(19) 0.065(14) 0.007(14) 0.015(13) 0.012(15)

loop_
_atom_type_symbol
_atom_type_description
_atom_type_scat_dispersion_real
_atom_type_scat_dispersion_imag
_atom_type_scat_source
Rh Rh -1.1178 0.9187 'International Tables Vol C Tables 4.2.6.8 and 6.1.1.4'
Zn Zn 0.2839 1.4301 'International Tables Vol C Tables 4.2.6.8 and 6.1.1.4'
S S 0.1246 0.1234 'International Tables Vol C Tables 4.2.6.8 and 6.1.1.4'
N N 0.0061 0.0033 'International Tables Vol C Tables 4.2.6.8 and 6.1.1.4'
O O 0.0106 0.0060 'International Tables Vol C Tables 4.2.6.8 and 6.1.1.4'
C C 0.0033 0.0016 'International Tables Vol C Tables 4.2.6.8 and 6.1.1.4'
H H 0.0000 0.0000 'International Tables Vol C Tables 4.2.6.8 and 6.1.1.4'

loop_
_geom_angle_atom_site_label_1
_geom_angle_atom_site_label_2
_geom_angle_atom_site_label_3
_geom_angle
N2 Rh1 N1 92.9(8)
N2 Rh1 N3 93.5(8)
N1 Rh1 N3 93.7(8)
N2 Rh1 S1 175.5(6)
N1 Rh1 S1 83.8(5)
N3 Rh1 S1 89.7(7)
N2 Rh1 S3 89.7(6)
N1 Rh1 S3 177.4(5)
N3 Rh1 S3 85.9(5)
S1 Rh1 S3 93.6(2)
N2 Rh1 S2 82.8(6)
N1 Rh1 S2 87.2(6)
N3 Rh1 S2 176.2(7)
S1 Rh1 S2 94.0(3)
S3 Rh1 S2 93.3(2)
N5 Rh2 N6 93.7(11)
N5 Rh2 N4 92.6(12)
N6 Rh2 N4 91.6(13)
N5 Rh2 S4 85.2(8)
N6 Rh2 S4 176.9(8)
N4 Rh2 S4 85.5(10)
N5 Rh2 S6 178.1(8)
N6 Rh2 S6 84.4(8)
N4 Rh2 S6 87.7(8)
S4 Rh2 S6 96.7(3)
N5 Rh2 S5 85.1(9)
N6 Rh2 S5 87.3(9)
N4 Rh2 S5 177.3(10)
S4 Rh2 S5 95.5(2)
S6 Rh2 S5 94.6(3)
N7 Rh3 N8 93.6(10)
N7 Rh3 N9 88.9(11)
N8 Rh3 N9 86.1(9)
N7 Rh3 S7 82.8(8)
N8 Rh3 S7 175.2(7)
N9 Rh3 S7 90.8(6)
N7 Rh3 S8 89.4(8)
N8 Rh3 S8 86.9(7)
N9 Rh3 S8 172.7(7)
S7 Rh3 S8 96.1(2)
N7 Rh3 S9 174.5(8)
N8 Rh3 S9 87.9(6)
N9 Rh3 S9 85.9(8)
S7 Rh3 S9 95.4(3)
S8 Rh3 S9 96.0(2)
N11 Rh4 N10 90.6(6)
N11 Rh4 N12 88.8(7)
N10 Rh4 N12 91.5(7)
N11 Rh4 S12 175.1(5)
N10 Rh4 S12 88.7(5)
N12 Rh4 S12 86.3(5)
N11 Rh4 S11 84.8(5)
N10 Rh4 S11 175.4(5)
N12 Rh4 S11 88.0(6)
S12 Rh4 S11 95.80(19)
N11 Rh4 S10 89.8(5)
N10 Rh4 S10 85.2(5)
N12 Rh4 S10 176.5(6)
S12 Rh4 S10 94.97(19)
S11 Rh4 S10 95.1(2)
N14 Rh5 N13 90.5(8)
N14 Rh5 N15 90.6(9)
N13 Rh5 N15 93.5(8)
N14 Rh5 S15 175.3(7)
N13 Rh5 S15 87.9(6)
N15 Rh5 S15 85.1(6)
N14 Rh5 S14 85.2(6)
N13 Rh5 S14 175.6(6)
N15 Rh5 S14 87.7(6)
S15 Rh5 S14 96.40(19)
N14 Rh5 S13 86.8(7)
N13 Rh5 S13 85.9(5)
N15 Rh5 S13 177.4(6)
S15 Rh5 S13 97.4(2)
S14 Rh5 S13 92.78(19)
O1 Zn1 S12 108.4(4)
O1 Zn1 S15 107.7(4)
S12 Zn1 S15 110.3(2)
O1 Zn1 S8 108.6(5)
S12 Zn1 S8 110.5(2)
S15 Zn1 S8 111.3(2)
O1 Zn2 S4 107.3(5)
O1 Zn2 S7 109.4(4)
S4 Zn2 S7 111.5(3)
O1 Zn2 S11 108.0(4)
S4 Zn2 S11 109.2(2)
S7 Zn2 S11 111.3(3)
O1 Zn3 S5 109.3(5)
O1 Zn3 S10 107.1(4)
S5 Zn3 S10 109.6(2)
O1 Zn3 S14 108.8(4)
S5 Zn3 S14 110.8(3)
S10 Zn3 S14 111.1(2)
O1 Zn4 S9 107.9(5)
O1 Zn4 S13 106.0(5)
S9 Zn4 S13 113.6(2)
O1 Zn4 S6 107.6(4)
S9 Zn4 S6 111.5(3)
S13 Zn4 S6 109.9(4)
C1 S1 Rh1 103.3(9)
C6 S2 Rh1 101.6(11)
C11 S3 Rh1 101.1(9)
C16 S4 Rh2 101.8(16)
C16 S4 Zn2 104.9(18)
Rh2 S4 Zn2 112.5(2)
C18 S5 Zn3 102.5(7)
C18 S5 Rh2 98.9(8)
Zn3 S5 Rh2 111.4(4)
C20 S6 Rh2 97.8(12)
C20 S6 Zn4 103.0(12)
Rh2 S6 Zn4 112.8(3)
C22 S7 Rh3 97.1(12)
C22 S7 Zn2 103.7(11)
Rh3 S7 Zn2 111.1(2)
C24 S8 Rh3 97.0(8)
C24 S8 Zn1 102.0(8)
Rh3 S8 Zn1 112.0(3)
C26 S9 Zn4 105.0(11)
C26 S9 Rh3 94.5(10)
Zn4 S9 Rh3 112.5(2)
C28 S10 Rh4 99.3(6)
C28 S10 Zn3 101.6(7)
Rh4 S10 Zn3 113.0(2)
C30 S11 Rh4 97.8(7)
C30 S11 Zn2 103.4(8)
Rh4 S11 Zn2 112.2(3)
C32 S12 Zn1 103.1(7)
C32 S12 Rh4 97.4(7)
Zn1 S12 Rh4 111.9(2)
C34 S13 Zn4 111.3(13)
C34 S13 Rh5 97.2(11)
Zn4 S13 Rh5 111.7(3)
C36 S14 Rh5 96.8(8)
C36 S14 Zn3 101.1(7)
Rh5 S14 Zn3 111.4(2)
C38 S15 Rh5 97.4(10)
C38 S15 Zn1 102.0(7)
Rh5 S15 Zn1 112.6(2)
Zn3 O1 Zn1 110.4(6)
Zn3 O1 Zn2 110.9(6)
Zn1 O1 Zn2 108.1(8)
Zn3 O1 Zn4 109.2(8)
Zn1 O1 Zn4 109.7(6)
Zn2 O1 Zn4 108.5(6)
C2 N1 Rh1 114.0(13)
C2 N1 H1 108.7
Rh1 N1 H1 108.7
C2 N1 H1A 108.7
Rh1 N1 H1A 108.7
H1 N1 H1A 107.6
C7 N2 Rh1 113.7(15)
C7 N2 H2 108.8
Rh1 N2 H2 108.8
C7 N2 H2A 108.8
Rh1 N2 H2A 108.8
H2 N2 H2A 107.7
C12 N3 Rh1 109.8(14)
C12 N3 H3 109.7
Rh1 N3 H3 109.7
C12 N3 H3A 109.7
Rh1 N3 H3A 109.7
H3 N3 H3A 108.2
C17 N4 Rh2 115(3)
C17 N4 H4 108.6
Rh2 N4 H4 108.6
C17 N4 H4A 108.6
Rh2 N4 H4A 108.6
H4 N4 H4A 107.6
C19 N5 Rh2 112.8(16)
C19 N5 H5 109.0
Rh2 N5 H5 109.0
C19 N5 H5A 109.0
Rh2 N5 H5A 109.0
H5 N5 H5A 107.8
C21 N6 Rh2 115(3)
C21 N6 H6 108.5
Rh2 N6 H6 108.5
C21 N6 H6A 108.5
Rh2 N6 H6A 108.5
H6 N6 H6A 107.5
C23 N7 Rh3 114(3)
C23 N7 H7 108.9
Rh3 N7 H7 108.9
C23 N7 H7A 108.9
Rh3 N7 H7A 108.9
H7 N7 H7A 107.7
C25 N8 Rh3 109.9(15)
C25 N8 H8 109.7
Rh3 N8 H8 109.7
C25 N8 H8A 109.7
Rh3 N8 H8A 109.7
H8 N8 H8A 108.2
C27 N9 Rh3 113.3(16)
C27 N9 H9 108.9
Rh3 N9 H9 108.9
C27 N9 H9A 108.9
Rh3 N9 H9A 108.9
H9 N9 H9A 107.7
C29 N10 Rh4 113.8(13)
C29 N10 H10 108.8
Rh4 N10 H10 108.8
C29 N10 H10A 108.8
Rh4 N10 H10A 108.8
H10 N10 H10A 107.7
C31 N11 Rh4 113.0(12)
C31 N11 H11 109.0
Rh4 N11 H11 109.0
C31 N11 H11A 109.0
Rh4 N11 H11A 109.0
H11 N11 H11A 107.8
C33 N12 Rh4 110.5(15)
C33 N12 H12 109.5
Rh4 N12 H12 109.5
C33 N12 H12A 109.5
Rh4 N12 H12A 109.5
H12 N12 H12A 108.1
C35 N13 Rh5 112.0(13)
C35 N13 H13 109.2
Rh5 N13 H13 109.2
C35 N13 H13A 109.2
Rh5 N13 H13A 109.2
H13 N13 H13A 107.9
C37 N14 Rh5 112.3(17)
C37 N14 H14 109.1
Rh5 N14 H14 109.1
C37 N14 H14A 109.1
Rh5 N14 H14A 109.1
H14 N14 H14A 107.9
C39 N15 Rh5 115.9(18)
C39 N15 H15 108.3
Rh5 N15 H15 108.3
C39 N15 H15A 108.3
Rh5 N15 H15A 108.3
H15 N15 H15A 107.4
C5 C1 C4 111(3)
C5 C1 C2 114(3)
C4 C1 C2 113(3)
C5 C1 S1 109(2)
C4 C1 S1 108(2)
C2 C1 S1 102.1(17)
N1 C2 C3 109(2)
N1 C2 C1 109(2)
C3 C2 C1 107(2)
N1 C2 H2B 110.6
C3 C2 H2B 110.6
C1 C2 H2B 110.6
O2 C3 O3 131(3)
O2 C3 C2 121(3)
O3 C3 C2 107(3)
C1 C4 H4B 109.5
C1 C4 H4C 109.5
H4B C4 H4C 109.5
C1 C4 H4D 109.5
H4B C4 H4D 109.5
H4C C4 H4D 109.5
C1 C5 H5B 109.5
C1 C5 H5C 109.5
H5B C5 H5C 109.5
C1 C5 H5D 109.5
H5B C5 H5D 109.5
H5C C5 H5D 109.5
C10 C6 C7 114(4)
C10 C6 C9 112(5)
C7 C6 C9 109(3)
C10 C6 S2 108(3)
C7 C6 S2 108(2)
C9 C6 S2 107(4)
N2 C7 C6 110(2)
N2 C7 C8 106(3)
C6 C7 C8 115(3)
N2 C7 H7B 108.8
C6 C7 H7B 108.8
C8 C7 H7B 108.8
O4 C8 O5 137(5)
O4 C8 C7 116(3)
O5 C8 C7 106(5)
C6 C9 H9B 109.5
C6 C9 H9C 109.5
H9B C9 H9C 109.5
C6 C9 H9D 109.5
H9B C9 H9D 109.5
H9C C9 H9D 109.5
C6 C10 H10B 109.5
C6 C10 H10C 109.5
H10B C10 H10C 109.5
C6 C10 H10D 109.5
H10B C10 H10D 109.5
H10C C10 H10D 109.5
C12 C11 C14 111(3)
C12 C11 C15 116(3)
C14 C11 C15 107(3)
C12 C11 S3 107.8(15)
C14 C11 S3 109(2)
C15 C11 S3 106(2)
N3 C12 C11 115.6(18)
N3 C12 C13 109(2)
C11 C12 C13 113.8(17)
N3 C12 H12B 106.0
C11 C12 H12B 106.0
C13 C12 H12B 106.0
O7 C13 O6 129(3)
O7 C13 C12 116(3)
O6 C13 C12 114(2)
C11 C14 H14B 109.5
C11 C14 H14C 109.5
H14B C14 H14C 109.5
C11 C14 H14D 109.5
H14B C14 H14D 109.5
H14C C14 H14D 109.5
C11 C15 H15B 109.5
C11 C15 H15C 109.5
H15B C15 H15C 109.5
C11 C15 H15D 109.5
H15B C15 H15D 109.5
H15C C15 H15D 109.5
C17 C16 S4 116(4)
C17 C16 H16 108.4
S4 C16 H16 108.4
C17 C16 H16A 108.4
S4 C16 H16A 108.4
H16 C16 H16A 107.4
N4 C17 C16 122(6)
N4 C17 H17 106.8
C16 C17 H17 106.8
N4 C17 H17A 106.8
C16 C17 H17A 106.8
H17 C17 H17A 106.7
C19 C18 S5 105.7(17)
C19 C18 H18 110.6
S5 C18 H18 110.6
C19 C18 H18A 110.6
S5 C18 H18A 110.6
H18 C18 H18A 108.7
N5 C19 C18 105(2)
N5 C19 H19 110.6
C18 C19 H19 110.6
N5 C19 H19A 110.6
C18 C19 H19A 110.6
H19 C19 H19A 108.8
C21 C20 S6 110(2)
C21 C20 H20 109.7
S6 C20 H20 109.7
C21 C20 H20A 109.7
S6 C20 H20A 109.7
H20 C20 H20A 108.2
N6 C21 C20 109(3)
N6 C21 H21 109.9
C20 C21 H21 109.9
N6 C21 H21A 109.9
C20 C21 H21A 109.9
H21 C21 H21A 108.3
C23 C22 S7 106(2)
C23 C22 H22 110.5
S7 C22 H22 110.5
C23 C22 H22A 110.5
S7 C22 H22A 110.5
H22 C22 H22A 108.6
C22 C23 N7 110(3)
C22 C23 H23 109.8
N7 C23 H23 109.8
C22 C23 H23A 109.8
N7 C23 H23A 109.8
H23 C23 H23A 108.2
C25 C24 S8 108.0(19)
C25 C24 H24 110.1
S8 C24 H24 110.1
C25 C24 H24A 110.1
S8 C24 H24A 110.1
H24 C24 H24A 108.4
C24 C25 N8 114(3)
C24 C25 H25 108.7
N8 C25 H25 108.7
C24 C25 H25A 108.7
N8 C25 H25A 108.7
H25 C25 H25A 107.6
C27 C26 S9 111(2)
C27 C26 H26 109.5
S9 C26 H26 109.5
C27 C26 H26A 109.5
S9 C26 H26A 109.5
H26 C26 H26A 108.1
C26 C27 N9 109(2)
C26 C27 H27 109.9
N9 C27 H27 109.9
C26 C27 H27A 109.9
N9 C27 H27A 109.9
H27 C27 H27A 108.3
C29 C28 S10 109.0(12)
C29 C28 H28 109.9
S10 C28 H28 109.9
C29 C28 H28A 109.9
S10 C28 H28A 109.9
H28 C28 H28A 108.3
N10 C29 C28 111.3(17)
N10 C29 H29 109.4
C28 C29 H29 109.4
N10 C29 H29A 109.4
C28 C29 H29A 109.4
H29 C29 H29A 108.0
C31 C30 S11 107.3(15)
C31 C30 H30 110.3
S11 C30 H30 110.3
C31 C30 H30A 110.3
S11 C30 H30A 110.3
H30 C30 H30A 108.5
N11 C31 C30 110.1(18)
N11 C31 H31 109.6
C30 C31 H31 109.6
N11 C31 H31A 109.6
C30 C31 H31A 109.6
H31 C31 H31A 108.2
C33 C32 S12 106.5(16)
C33 C32 H32 110.4
S12 C32 H32 110.4
C33 C32 H32A 110.4
S12 C32 H32A 110.4
H32 C32 H32A 108.6
N12 C33 C32 109(2)
N12 C33 H33 109.8
C32 C33 H33 109.8
N12 C33 H33A 109.8
C32 C33 H33A 109.8
H33 C33 H33A 108.2
C35 C34 S13 111.2(19)
C35 C34 H34 109.4
S13 C34 H34 109.4
C35 C34 H34A 109.4
S13 C34 H34A 109.4
H34 C34 H34A 108.0
N13 C35 C34 106(2)
N13 C35 H35 110.5
C34 C35 H35 110.5
N13 C35 H35A 110.5
C34 C35 H35A 110.5
H35 C35 H35A 108.7
C37 C36 S14 105.6(18)
C37 C36 H36 110.6
S14 C36 H36 110.6
C37 C36 H36A 110.6
S14 C36 H36A 110.6
H36 C36 H36A 108.7
C36 C37 N14 113(3)
C36 C37 H37 108.9
N14 C37 H37 108.9
C36 C37 H37A 108.9
N14 C37 H37A 108.9
H37 C37 H37A 107.7
C39 C38 S15 110.2(18)
C39 C38 H38 109.6
S15 C38 H38 109.6
C39 C38 H38A 109.6
S15 C38 H38A 109.6
H38 C38 H38A 108.1
N15 C39 C38 110(2)
N15 C39 H39 109.7
C38 C39 H39 109.7
N15 C39 H39A 109.7
C38 C39 H39A 109.7
H39 C39 H39A 108.2
O10 N16 O8 125(3)
O10 N16 O9 127(3)
O8 N16 O9 107(3)
O12 N17 O13 126(3)
O12 N17 O11 113(2)
O13 N17 O11 121(2)
O14 N18 O15 124(4)
O14 N18 O16 116(4)
O15 N18 O16 120(4)

loop_
_geom_bond_atom_site_label_1
_geom_bond_atom_site_label_2
_geom_bond_distance
Rh1 N2 2.077(16)
Rh1 N1 2.116(17)
Rh1 N3 2.125(17)
Rh1 S1 2.307(7)
Rh1 S3 2.312(5)
Rh1 S2 2.314(7)
Rh2 N5 2.07(3)
Rh2 N6 2.12(3)
Rh2 N4 2.15(3)
Rh2 S4 2.319(9)
Rh2 S6 2.343(8)
Rh2 S5 2.349(8)
Rh3 N7 2.06(3)
Rh3 N8 2.060(19)
Rh3 N9 2.075(17)
Rh3 S7 2.314(7)
Rh3 S8 2.336(6)
Rh3 S9 2.351(8)
Rh4 N11 2.093(15)
Rh4 N10 2.096(18)
Rh4 N12 2.107(18)
Rh4 S12 2.332(5)
Rh4 S11 2.338(6)
Rh4 S10 2.340(6)
Rh5 N14 2.03(2)
Rh5 N13 2.077(17)
Rh5 N15 2.090(17)
Rh5 S15 2.325(7)
Rh5 S14 2.331(5)
Rh5 S13 2.340(6)
Zn1 O1 1.949(15)
Zn1 S12 2.318(5)
Zn1 S15 2.335(5)
Zn1 S8 2.339(7)
Zn2 O1 1.973(14)
Zn2 S4 2.325(8)
Zn2 S7 2.338(7)
Zn2 S11 2.341(7)
Zn3 O1 1.924(15)
Zn3 S5 2.341(7)
Zn3 S10 2.341(5)
Zn3 S14 2.354(6)
Zn4 O1 1.978(13)
Zn4 S9 2.331(7)
Zn4 S13 2.333(8)
Zn4 S6 2.353(6)
S1 C1 1.91(3)
S2 C6 1.83(4)
S3 C11 1.86(3)
S4 C16 1.78(4)
S5 C18 1.88(2)
S6 C20 1.79(4)
S7 C22 1.84(3)
S8 C24 1.82(3)
S9 C26 1.88(2)
S10 C28 1.810(19)
S11 C30 1.852(19)
S12 C32 1.85(2)
S13 C34 1.78(2)
S14 C36 1.82(2)
S15 C38 1.86(2)
O2 C3 1.17(4)
O3 C3 1.30(4)
O4 C8 1.20(6)
O5 C8 1.20(6)
O6 C13 1.29(3)
O7 C13 1.24(4)
N1 C2 1.50(3)
N1 H1 0.9100
N1 H1A 0.9100
N2 C7 1.48(3)
N2 H2 0.9100
N2 H2A 0.9100
N3 C12 1.49(3)
N3 H3 0.9100
N3 H3A 0.9100
N4 C17 1.43(7)
N4 H4 0.9100
N4 H4A 0.9100
N5 C19 1.54(4)
N5 H5 0.9100
N5 H5A 0.9100
N6 C21 1.39(4)
N6 H6 0.9100
N6 H6A 0.9100
N7 C23 1.42(4)
N7 H7 0.9100
N7 H7A 0.9100
N8 C25 1.50(4)
N8 H8 0.9100
N8 H8A 0.9100
N9 C27 1.52(4)
N9 H9 0.9100
N9 H9A 0.9100
N10 C29 1.48(3)
N10 H10 0.9100
N10 H10A 0.9100
N11 C31 1.48(3)
N11 H11 0.9100
N11 H11A 0.9100
N12 C33 1.46(3)
N12 H12 0.9100
N12 H12A 0.9100
N13 C35 1.49(3)
N13 H13 0.9100
N13 H13A 0.9100
N14 C37 1.46(4)
N14 H14 0.9100
N14 H14A 0.9100
N15 C39 1.45(2)
N15 H15 0.9100
N15 H15A 0.9100
C1 C5 1.39(5)
C1 C4 1.59(6)
C1 C2 1.62(4)
C2 C3 1.55(4)
C2 H2B 1.0000
C4 H4B 0.9800
C4 H4C 0.9800
C4 H4D 0.9800
C5 H5B 0.9800
C5 H5C 0.9800
C5 H5D 0.9800
C6 C10 1.41(6)
C6 C7 1.49(5)
C6 C9 1.61(5)
C7 C8 1.65(6)
C7 H7B 1.0000
C9 H9B 0.9800
C9 H9C 0.9800
C9 H9D 0.9800
C10 H10B 0.9800
C10 H10C 0.9800
C10 H10D 0.9800
C11 C12 1.51(4)
C11 C14 1.52(4)
C11 C15 1.54(4)
C12 C13 1.58(4)
C12 H12B 1.0000
C14 H14B 0.9800
C14 H14C 0.9800
C14 H14D 0.9800
C15 H15B 0.9800
C15 H15C 0.9800
C15 H15D 0.9800
C16 C17 1.48(2)
C16 H16 0.9900
C16 H16A 0.9900
C17 H17 0.9900
C17 H17A 0.9900
C18 C19 1.58(3)
C18 H18 0.9900
C18 H18A 0.9900
C19 H19 0.9900
C19 H19A 0.9900
C20 C21 1.58(4)
C20 H20 0.9900
C20 H20A 0.9900
C21 H21 0.9900
C21 H21A 0.9900
C22 C23 1.42(5)
C22 H22 0.9900
C22 H22A 0.9900
C23 H23 0.9900
C23 H23A 0.9900
C24 C25 1.46(4)
C24 H24 0.9900
C24 H24A 0.9900
C25 H25 0.9900
C25 H25A 0.9900
C26 C27 1.42(5)
C26 H26 0.9900
C26 H26A 0.9900
C27 H27 0.9900
C27 H27A 0.9900
C28 C29 1.54(3)
C28 H28 0.9900
C28 H28A 0.9900
C29 H29 0.9900
C29 H29A 0.9900
C30 C31 1.50(3)
C30 H30 0.9900
C30 H30A 0.9900
C31 H31 0.9900
C31 H31A 0.9900
C32 C33 1.56(3)
C32 H32 0.9900
C32 H32A 0.9900
C33 H33 0.9900
C33 H33A 0.9900
C34 C35 1.56(4)
C34 H34 0.9900
C34 H34A 0.9900
C35 H35 0.9900
C35 H35A 0.9900
C36 C37 1.45(4)
C36 H36 0.9900
C36 H36A 0.9900
C37 H37 0.9900
C37 H37A 0.9900
C38 C39 1.51(4)
C38 H38 0.9900
C38 H38A 0.9900
C39 H39 0.9900
C39 H39A 0.9900
N16 O10 1.12(4)
N16 O8 1.31(3)
N16 O9 1.31(3)
N17 O12 1.20(3)
N17 O13 1.28(3)
N17 O11 1.31(3)
N18 O14 1.24(3)
N18 O15 1.27(3)
N18 O16 1.30(3)

loop_
_geom_hbond_atom_site_label_D
_geom_hbond_atom_site_label_H
_geom_hbond_atom_site_label_A
_geom_hbond_distance_DH
_geom_hbond_distance_HA
_geom_hbond_distance_DA
_geom_hbond_angle_DHA
_geom_hbond_site_symmetry_A
N1 H1 O35 0.91 2.49 3.31(8) 151.1 1_556
N2 H2 O27 0.91 2.18 3.02(5) 152.8 1_556
N4 H4 O19 0.91 2.19 3.06(4) 160.1 .
N4 H4A S1 0.91 2.36 3.22(3) 157.7 .
N5 H5 O11 0.91 2.24 3.06(3) 150.1 .
N5 H5A S2 0.91 2.68 3.42(2) 138.9 .
N6 H6A S3 0.91 2.68 3.56(3) 162.0 .
N7 H7 O14 0.91 2.55 3.29(13) 138.7 1_545
N7 H7A O5 0.91 1.94 2.84(4) 169.7 1_544
N8 H8 O25 0.91 2.08 2.93(3) 156.8 1_544
N8 H8A O4 0.91 2.02 2.89(3) 158.4 1_544
N9 H9 O9 0.91 2.16 2.97(3) 147.7 .
N9 H9A O4 0.91 2.29 3.08(4) 144.7 1_544
N9 H9A O5 0.91 2.64 3.45(6) 148.4 1_544
N10 H10 O8 0.91 2.31 3.08(3) 142.0 1_455
N10 H10 O10 0.91 2.60 3.47(4) 160.6 1_455
N10 H10A O7 0.91 1.86 2.75(2) 163.5 1_445
N11 H11 O12 0.91 2.24 3.09(3) 153.6 .
N11 H11A O6 0.91 2.43 3.20(3) 142.5 1_445
N12 H12A O6 0.91 1.95 2.86(3) 172.0 1_445
N13 H13 O18 0.91 2.16 3.05(3) 163.6 1_554
N13 H13A O3 0.91 1.99 2.87(3) 163.5 1_454
N14 H14 O15 0.91 2.32 3.15(7) 150.8 .
N14 H14A O2 0.91 2.18 3.06(3) 160.6 1_454
N14 H14A O3 0.91 2.66 3.39(3) 138.1 1_454
N15 H15 O20 0.91 2.19 3.01(4) 148.9 1_455
N15 H15A O2 0.91 2.30 3.18(3) 160.8 1_454
C4 H4B S2 0.98 2.76 3.60(4) 143.8 .
C9 H9C O5 0.98 2.58 3.09(8) 112.8 .
C10 H10D S3 0.98 2.95 3.80(5) 145.2 .
C14 H14C O6 0.98 2.63 3.14(4) 112.5 .
C15 H15D O7 0.98 2.64 3.21(5) 117.0 .
C16 H16 O32 0.99 2.54 3.41(7) 145.9 .
C18 H18A S10 0.99 2.89 3.66(2) 135.1 .
C20 H20A S13 0.99 2.89 3.68(4) 137.3 .
C22 H22A S11 0.99 2.99 3.74(3) 133.5 .
C23 H23A O10 0.99 2.43 3.31(6) 149.0 .
C24 H24A S15 0.99 2.89 3.68(3) 137.2 .
C26 H26 O17 0.99 2.39 3.37(5) 177.9 1_554
C28 H28A S14 0.99 2.88 3.69(2) 138.6 .
C30 H30A S4 0.99 2.91 3.66(3) 133.9 .
C32 H32A S8 0.99 2.91 3.68(2) 134.8 .
C33 H33 O10 0.99 2.59 3.45(5) 144.6 1_455
C35 H35 N17 0.99 2.68 3.51(4) 141.2 1_554
C35 H35A S15 0.99 2.96 3.45(3) 112.0 .
C36 H36 O21 0.99 2.62 3.61(4) 175.5 1_455
C36 H36A S5 0.99 2.86 3.62(2) 134.2 .
C38 H38A S12 0.99 2.84 3.63(2) 137.3 .
C39 H39 O18 0.99 2.51 3.46(4) 160.0 1_554
N1 H1 O35 0.91 2.49 3.31(8) 151.1 1_556
N2 H2 O27 0.91 2.18 3.02(5) 152.8 1_556

loop_
_geom_torsion_atom_site_label_1
_geom_torsion_atom_site_label_2
_geom_torsion_atom_site_label_3
_geom_torsion_atom_site_label_4
_geom_torsion
Rh1 N1 C2 C3 -171(2)
Rh1 N1 C2 C1 -55(3)
C5 C1 C2 N1 172(3)
C4 C1 C2 N1 -60(3)
S1 C1 C2 N1 55(3)
C5 C1 C2 C3 -71(4)
C4 C1 C2 C3 57(3)
S1 C1 C2 C3 173(2)
N1 C2 C3 O2 31(5)
C1 C2 C3 O2 -86(4)
N1 C2 C3 O3 -141(3)
C1 C2 C3 O3 101(3)
Rh1 S2 C6 C10 95(4)
Rh1 S2 C6 C7 -28(2)
Rh1 S2 C6 C9 -145(3)
Rh1 N2 C7 C6 -53(3)
Rh1 N2 C7 C8 -177.7(18)
C10 C6 C7 N2 -68(4)
C9 C6 C7 N2 167(5)
S2 C6 C7 N2 52(3)
C10 C6 C7 C8 51(4)
C9 C6 C7 C8 -74(6)
S2 C6 C7 C8 171(3)
N2 C7 C8 O4 32(5)
C6 C7 C8 O4 -89(5)
N2 C7 C8 O5 -156(4)
C6 C7 C8 O5 83(4)
Rh1 S3 C11 C12 -23.4(19)
Rh1 S3 C11 C14 97.6(19)
Rh1 S3 C11 C15 -148(2)
Rh1 N3 C12 C11 -49(2)
Rh1 N3 C12 C13 -178.3(14)
C14 C11 C12 N3 -71(3)
C15 C11 C12 N3 166(3)
S3 C11 C12 N3 48(3)
C14 C11 C12 C13 55(3)
C15 C11 C12 C13 -67(4)
S3 C11 C12 C13 175.1(18)
N3 C12 C13 O7 -152(2)
C11 C12 C13 O7 78(3)
N3 C12 C13 O6 39(3)
C11 C12 C13 O6 -91(3)
Rh2 S4 C16 C17 -2(5)
Zn2 S4 C16 C17 115(5)
Rh2 N4 C17 C16 -9(8)
S4 C16 C17 N4 7(9)
Zn3 S5 C18 C19 150.8(17)
Rh2 S5 C18 C19 36.5(19)
Rh2 N5 C19 C18 57(2)
S5 C18 C19 N5 -60(2)
Rh2 S6 C20 C21 35(3)
Zn4 S6 C20 C21 151(3)
Rh2 N6 C21 C20 47(4)
S6 C20 C21 N6 -55(5)
Rh3 S7 C22 C23 38(3)
Zn2 S7 C22 C23 152(2)
S7 C22 C23 N7 -61(4)
Rh3 N7 C23 C22 54(4)
Rh3 S8 C24 C25 35(2)
Zn1 S8 C24 C25 149.4(19)
S8 C24 C25 N8 -56(3)
Rh3 N8 C25 C24 47(3)
Zn4 S9 C26 C27 155.3(16)
Rh3 S9 C26 C27 40.6(18)
S9 C26 C27 N9 -58(3)
Rh3 N9 C27 C26 46(3)
Rh4 S10 C28 C29 33.8(16)
Zn3 S10 C28 C29 149.7(14)
Rh4 N10 C29 C28 44(2)
S10 C28 C29 N10 -52(2)
Rh4 S11 C30 C31 37.4(18)
Zn2 S11 C30 C31 152.5(16)
Rh4 N11 C31 C30 50(2)
S11 C30 C31 N11 -58(2)
Zn1 S12 C32 C33 151.0(16)
Rh4 S12 C32 C33 36.4(18)
Rh4 N12 C33 C32 53(3)
S12 C32 C33 N12 -60(3)
Zn4 S13 C34 C35 83(3)
Rh5 S13 C34 C35 -34(3)
Rh5 N13 C35 C34 -51(3)
S13 C34 C35 N13 57(3)
Rh5 S14 C36 C37 39(2)
Zn3 S14 C36 C37 153(2)
S14 C36 C37 N14 -59(3)
Rh5 N14 C37 C36 47(3)
Rh5 S15 C38 C39 35(2)
Zn1 S15 C38 C39 149.7(18)
Rh5 N15 C39 C38 44(3)
S15 C38 C39 N15 -52(3)
